data_7228079
loop_
_publ_author_name
'Chen, Jing-Min'
'Hou, Yi-Xuan'
'Zhou, Qian-Kun'
'Zhang, Hao'
'Liu, Dong'

_publ_section_title
;
 Regiospecific [2+2] photocycloadditions of an unsymmetrical olefin in the
 solid state based on metal-mediated assemblies
;
_journal_name_full CrystEngComm
_journal_paper_doi 10.1039/C7CE00573C
_journal_year 2017
_chemical_formula_moiety 'C12 H10 N2'
_chemical_formula_sum 'C12 H10 N2'
_chemical_formula_weight 182.22
_chemical_name_systematic
; 
 ? 
;
_space_group_IT_number 7
_symmetry_cell_setting monoclinic
_symmetry_space_group_name_Hall 'P -2yc'
_symmetry_space_group_name_H-M 'P 1 c 1'
_atom_sites_solution_hydrogens geom
_atom_sites_solution_primary direct
_atom_sites_solution_secondary difmap
_audit_creation_method SHELXL-97
_audit_update_record
;
2016-12-15 deposited with the CCDC.
2017-04-13 downloaded from the CCDC.
;
_cell_angle_alpha 90.00
_cell_angle_beta 115.92(2)
_cell_angle_gamma 90.00
_cell_formula_units_Z 2
_cell_length_a 7.3773(15)
_cell_length_b 5.7410(11)
_cell_length_c 12.670(4)
_cell_measurement_reflns_used 17010
_cell_measurement_temperature 223(2)
_cell_measurement_theta_max 27.5502
_cell_measurement_theta_min 3.046
_cell_volume 482.6(2)
_computing_cell_refinement 'Bruker SMART'
_computing_data_collection 'Bruker SMART'
_computing_data_reduction 'Bruker SAINT'
_computing_molecular_graphics 'SHELXTL and Diamond'
_computing_publication_material 'SHELXTL and PLATON (Spek, 2009)'
_computing_structure_refinement SHELXTL
_computing_structure_solution 'SHELXTL (Sheldrick, 2008)'
_diffrn_ambient_temperature 223(2)
_diffrn_measured_fraction_theta_full 0.989
_diffrn_measured_fraction_theta_max 0.989
_diffrn_measurement_device_type 'CCD area detector'
_diffrn_measurement_method 'phi and omega scans'
_diffrn_radiation_monochromator graphite
_diffrn_radiation_source 'fine-focus sealed tube'
_diffrn_radiation_type MoK\a
_diffrn_radiation_wavelength 0.71073
_diffrn_reflns_av_R_equivalents 0.0221
_diffrn_reflns_av_sigmaI/netI 0.0142
_diffrn_reflns_limit_h_max 9
_diffrn_reflns_limit_h_min -9
_diffrn_reflns_limit_k_max 7
_diffrn_reflns_limit_k_min -7
_diffrn_reflns_limit_l_max 16
_diffrn_reflns_limit_l_min -16
_diffrn_reflns_number 17010
_diffrn_reflns_theta_full 27.53
_diffrn_reflns_theta_max 27.53
_diffrn_reflns_theta_min 3.07
_diffrn_standards_decay_% 0
_diffrn_standards_interval_count 0
_diffrn_standards_interval_time 0
_diffrn_standards_number 0
_exptl_absorpt_coefficient_mu 0.076
_exptl_absorpt_correction_T_max 0.9917
_exptl_absorpt_correction_T_min 0.9879
_exptl_absorpt_correction_type multi-scan
_exptl_absorpt_process_details 'Sadabs, (Sheldrick 2001)'
_exptl_crystal_colour colorless
_exptl_crystal_density_diffrn 1.254
_exptl_crystal_density_method 'not measured'
_exptl_crystal_description block
_exptl_crystal_F_000 192
_exptl_crystal_size_max 0.16
_exptl_crystal_size_mid 0.13
_exptl_crystal_size_min 0.11
_refine_diff_density_max 0.180
_refine_diff_density_min -0.159
_refine_diff_density_rms 0.028
_refine_ls_abs_structure_details 'Flack H D (1983), Acta Cryst. A39, 876-881'
_refine_ls_abs_structure_Flack 0(3)
_refine_ls_extinction_method none
_refine_ls_goodness_of_fit_ref 1.069
_refine_ls_hydrogen_treatment constr
_refine_ls_matrix_type full
_refine_ls_number_parameters 127
_refine_ls_number_reflns 2168
_refine_ls_number_restraints 2
_refine_ls_restrained_S_all 1.068
_refine_ls_R_factor_all 0.0598
_refine_ls_R_factor_gt 0.0458
_refine_ls_shift/su_max 0.000
_refine_ls_shift/su_mean 0.000
_refine_ls_structure_factor_coef Fsqd
_refine_ls_weighting_details 'calc w=1/[\s^2^(Fo^2^)+(0.0516P)^2^+0.1091P] where P=(Fo^2^+2Fc^2^)/3'
_refine_ls_weighting_scheme calc
_refine_ls_wR_factor_gt 0.1115
_refine_ls_wR_factor_ref 0.1252
_reflns_number_gt 1806
_reflns_number_total 2168
_reflns_threshold_expression >2sigma(I)
_cod_data_source_file c7ce00573c2.cif
_cod_data_source_block 1
_cod_depositor_comments
;
The following automatic conversions were performed:

'_symmetry_cell_setting' value 'Monoclinic' changed to 'monoclinic'
according to
/home/data/users/saulius/crontab/automatic-downloads/rss-feeds/RSC/lib/dictionaries/cif_core.dic
dictionary named 'cif_core.dic' version 2.4.2 from 2011-04-26.

Automatic conversion script
Id: cif_fix_values 4973 2017-02-22 13:04:09Z antanas 
;
_cod_original_sg_symbol_H-M 'P c'
_cod_database_code 7228079

loop_
_symmetry_equiv_pos_as_xyz
'x, y, z'
'x, -y, z+1/2'

loop_
_atom_site_label
_atom_site_type_symbol
_atom_site_fract_x
_atom_site_fract_y
_atom_site_fract_z
_atom_site_U_iso_or_equiv
_atom_site_adp_type
_atom_site_occupancy
_atom_site_symmetry_multiplicity
_atom_site_calc_flag
_atom_site_refinement_flags
N1 N -0.3380(5) 0.4999(7) 0.3488(3) 0.0713(10) Uani 1 1 d .
N2 N 0.4361(5) 0.8313(6) -0.0039(3) 0.0675(10) Uani 1 1 d .
C1 C -0.3097(5) 0.6777(6) 0.4289(3) 0.0506(8) Uani 1 1 d .
H1 H -0.3697 0.6721 0.4808 0.061 Uiso 1 1 calc R
C2 C -0.1965(5) 0.8528(7) 0.4293(3) 0.0554(9) Uani 1 1 d .
H2 H -0.1845 0.9785 0.4795 0.066 Uiso 1 1 calc R
C3 C -0.0936(5) 0.8665(6) 0.3615(3) 0.0509(8) Uani 1 1 d .
H3 H -0.0104 0.9950 0.3680 0.061 Uiso 1 1 calc R
C4 C -0.1145(4) 0.6885(5) 0.2837(2) 0.0441(8) Uani 1 1 d .
C5 C -0.2439(5) 0.5078(8) 0.2775(3) 0.0541(9) Uani 1 1 d .
H5 H -0.2670 0.3879 0.2226 0.065 Uiso 1 1 calc R
C6 C -0.0119(4) 0.6801(6) 0.2061(2) 0.0446(8) Uani 1 1 d .
H6 H -0.0555 0.5654 0.1473 0.054 Uiso 1 1 calc R
C7 C 0.1341(5) 0.8175(6) 0.2117(3) 0.0525(9) Uani 1 1 d .
H7 H 0.1769 0.9318 0.2708 0.063 Uiso 1 1 calc R
C8 C 0.2374(4) 0.8127(5) 0.1364(2) 0.0414(7) Uani 1 1 d .
C9 C 0.2130(5) 0.6352(6) 0.0569(3) 0.0510(9) Uani 1 1 d .
H9 H 0.1299 0.5074 0.0519 0.061 Uiso 1 1 calc R
C10 C 0.3100(5) 0.6451(6) -0.0147(3) 0.0558(9) Uani 1 1 d .
H10 H 0.2906 0.5271 -0.0700 0.067 Uiso 1 1 calc R
C11 C 0.4590(5) 0.9992(7) 0.0686(3) 0.0555(8) Uani 1 1 d .
H11 H 0.5432 1.1255 0.0730 0.067 Uiso 1 1 calc R
C12 C 0.3627(5) 0.9945(7) 0.1381(3) 0.0514(8) Uani 1 1 d .
H12 H 0.3814 1.1196 0.1897 0.062 Uiso 1 1 calc R

loop_
_atom_site_aniso_label
_atom_site_aniso_U_11
_atom_site_aniso_U_22
_atom_site_aniso_U_33
_atom_site_aniso_U_23
_atom_site_aniso_U_13
_atom_site_aniso_U_12
N1 0.072(2) 0.0696(19) 0.087(2) -0.003(2) 0.048(2) -0.0087(18)
N2 0.064(2) 0.077(3) 0.0713(18) 0.0076(18) 0.0387(17) -0.0007(17)
C1 0.0487(17) 0.058(2) 0.0567(16) -0.0013(15) 0.0339(15) 0.0037(15)
C2 0.051(2) 0.067(2) 0.0488(16) -0.0144(16) 0.0217(14) 0.0053(16)
C3 0.0443(19) 0.055(2) 0.0543(19) -0.0054(17) 0.0225(16) -0.0070(15)
C4 0.0443(18) 0.046(2) 0.0418(15) 0.0035(13) 0.0182(14) 0.0029(14)
C5 0.058(2) 0.056(2) 0.0572(19) -0.0067(17) 0.0338(16) -0.0076(17)
C6 0.0506(18) 0.052(2) 0.0395(14) -0.0018(14) 0.0270(14) -0.0073(16)
C7 0.053(2) 0.055(2) 0.0455(17) -0.0036(16) 0.0179(15) 0.0001(18)
C8 0.0365(15) 0.051(2) 0.0364(13) 0.0019(13) 0.0152(12) -0.0013(13)
C9 0.056(2) 0.0446(19) 0.058(2) -0.0047(17) 0.0298(18) -0.0068(15)
C10 0.059(2) 0.055(2) 0.0620(19) -0.0081(16) 0.0340(17) -0.0046(16)
C11 0.054(2) 0.0551(18) 0.068(2) 0.0096(19) 0.0371(17) -0.0056(16)
C12 0.056(2) 0.0477(18) 0.0519(18) -0.0084(15) 0.0245(15) -0.0093(15)

loop_
_atom_type_symbol
_atom_type_description
_atom_type_scat_dispersion_real
_atom_type_scat_dispersion_imag
_atom_type_scat_source
C C 0.0033 0.0016 'International Tables Vol C Tables 4.2.6.8 and 6.1.1.4'
H H 0.0000 0.0000 'International Tables Vol C Tables 4.2.6.8 and 6.1.1.4'
N N 0.0061 0.0033 'International Tables Vol C Tables 4.2.6.8 and 6.1.1.4'

loop_
_geom_angle_atom_site_label_1
_geom_angle_atom_site_label_2
_geom_angle_atom_site_label_3
_geom_angle
C5 N1 C1 120.3(3)
C11 N2 C10 121.4(3)
C2 C1 N1 117.4(3)
C2 C1 H1 121.3
N1 C1 H1 121.3
C1 C2 C3 124.6(3)
C1 C2 H2 117.7
C3 C2 H2 117.7
C2 C3 C4 118.9(3)
C2 C3 H3 120.5
C4 C3 H3 120.5
C3 C4 C5 117.0(3)
C3 C4 C6 124.6(3)
C5 C4 C6 118.4(3)
N1 C5 C4 121.7(3)
N1 C5 H5 119.2
C4 C5 H5 119.2
C7 C6 C4 126.21(19)
C7 C6 H6 116.9
C4 C6 H6 116.9
C6 C7 C8 127.2(2)
C6 C7 H7 116.4
C8 C7 H7 116.4
C9 C8 C12 115.9(3)
C9 C8 C7 123.3(3)
C12 C8 C7 120.7(3)
C10 C9 C8 120.4(3)
C10 C9 H9 119.8
C8 C9 H9 119.8
C9 C10 N2 119.1(3)
C9 C10 H10 120.5
N2 C10 H10 120.5
N2 C11 C12 120.4(3)
N2 C11 H11 119.8
C12 C11 H11 119.8
C11 C12 C8 122.8(3)
C11 C12 H12 118.6
C8 C12 H12 118.6

loop_
_geom_bond_atom_site_label_1
_geom_bond_atom_site_label_2
_geom_bond_distance
N1 C5 1.360(4)
N1 C1 1.389(5)
N2 C11 1.290(5)
N2 C10 1.384(5)
C1 C2 1.306(5)
C1 H1 0.9400
C2 C3 1.375(5)
C2 H2 0.9400
C3 C4 1.381(4)
C3 H3 0.9400
C4 C5 1.389(5)
C4 C6 1.481(4)
C5 H5 0.9400
C6 C7 1.312(2)
C6 H6 0.9400
C7 C8 1.459(4)
C7 H7 0.9400
C8 C9 1.388(4)
C8 C12 1.388(5)
C9 C10 1.381(5)
C9 H9 0.9400
C10 H10 0.9400
C11 C12 1.352(4)
C11 H11 0.9400
C12 H12 0.9400
